data_4062683
loop_
_publ_author_name
'Masaaki Okazaki'

_journal_name_full Organometallics
_journal_paper_doi 10.1021/om049379e
_journal_year 2004
_chemical_formula_sum 'C29 H51 O2 P3 Ru Si2'
_chemical_formula_weight 681.86
_chemical_name_common Ru(xantsil)(CO)(PMe3)3
_space_group_IT_number 61
_symmetry_cell_setting orthorhombic
_symmetry_Int_Tables_number 61
_symmetry_space_group_name_Hall '-P 2ac 2ab'
_symmetry_space_group_name_H-M 'P b c a'
_cell_angle_alpha 90.00
_cell_angle_beta 90.00
_cell_angle_gamma 90.00
_cell_formula_units_Z 8
_cell_length_a 17.0553(4)
_cell_length_b 20.1437(6)
_cell_length_c 19.2039(6)
_cell_measurement_temperature 150(2)
_cell_volume 6597.6(3)
_exptl_crystal_density_diffrn 1.373
_cod_database_code 4062683

loop_
_symmetry_equiv_pos_as_xyz
'x, y, z'
'-x+1/2, -y, z+1/2'
'x+1/2, -y+1/2, -z'
'-x, y+1/2, -z+1/2'
'-x, -y, -z'
'x-1/2, y, -z-1/2'
'-x-1/2, y-1/2, z'
'x, -y-1/2, z-1/2'

loop_
_atom_site_label
_atom_site_type_symbol
_atom_site_fract_x
_atom_site_fract_y
_atom_site_fract_z
_atom_site_U_iso_or_equiv
_atom_site_adp_type
_atom_site_occupancy
_atom_site_symmetry_multiplicity
_atom_site_calc_flag
_atom_site_refinement_flags
_atom_site_disorder_assembly
_atom_site_disorder_group
Ru1 Ru 0.017174(13) 0.145032(11) 0.118587(12) 0.01347(10) Uani 1 1 d . . .
Si1 Si 0.11354(5) 0.21557(4) 0.05174(4) 0.01852(18) Uani 1 1 d . . .
Si2 Si 0.12245(5) 0.11196(4) 0.20449(4) 0.01870(19) Uani 1 1 d . . .
P1 P -0.02220(5) 0.23813(4) 0.18836(5) 0.0244(2) Uani 1 1 d . . .
P2 P -0.06405(5) 0.06790(4) 0.18083(4) 0.02099(18) Uani 1 1 d . . .
P3 P -0.07420(5) 0.17023(4) 0.02780(4) 0.02164(19) Uani 1 1 d . . .
O1 O 0.08002(13) 0.03318(11) 0.03092(12) 0.0239(5) Uani 1 1 d . . .
O2 O 0.23165(12) 0.11826(10) 0.08804(11) 0.0181(4) Uani 1 1 d . . .
C1 C 0.05681(16) 0.07578(15) 0.06462(15) 0.0162(6) Uani 1 1 d . . .
C2 C 0.0965(2) 0.0756(2) 0.29402(16) 0.0314(8) Uani 1 1 d . . .
H1 H 0.1444 0.0606 0.3173 0.047 Uiso 1 1 calc R . .
H2 H 0.0608 0.0378 0.2880 0.047 Uiso 1 1 calc R . .
H3 H 0.0708 0.1097 0.3224 0.047 Uiso 1 1 calc R . .
C3 C 0.1972(2) 0.1745(2) 0.23732(19) 0.0332(8) Uani 1 1 d . . .
H4 H 0.2176 0.1600 0.2825 0.050 Uiso 1 1 calc R . .
H5 H 0.1721 0.2180 0.2425 0.050 Uiso 1 1 calc R . .
H6 H 0.2404 0.1779 0.2039 0.050 Uiso 1 1 calc R . .
C4 C 0.0782(2) 0.28383(17) -0.0108(2) 0.0319(8) Uani 1 1 d . . .
H7 H 0.0525 0.3192 0.0158 0.048 Uiso 1 1 calc R . .
H8 H 0.0409 0.2649 -0.0442 0.048 Uiso 1 1 calc R . .
H9 H 0.1232 0.3022 -0.0360 0.048 Uiso 1 1 calc R . .
C5 C 0.1893(2) 0.26687(17) 0.1004(2) 0.0298(7) Uani 1 1 d . . .
H10 H 0.2338 0.2386 0.1131 0.045 Uiso 1 1 calc R . .
H11 H 0.1656 0.2853 0.1427 0.045 Uiso 1 1 calc R . .
H12 H 0.2076 0.3032 0.0705 0.045 Uiso 1 1 calc R . .
C6 C 0.19080(17) 0.04258(16) 0.17236(15) 0.0200(6) Uani 1 1 d . . .
C7 C 0.19877(19) -0.02098(17) 0.20018(17) 0.0240(7) Uani 1 1 d . . .
H13 H 0.1689 -0.0329 0.2400 0.029 Uiso 1 1 calc R . .
C8 C 0.2491(2) -0.06713(16) 0.17123(18) 0.0261(7) Uani 1 1 d . . .
H14 H 0.2535 -0.1099 0.1917 0.031 Uiso 1 1 calc R . .
C9 C 0.29330(19) -0.05207(17) 0.11289(17) 0.0239(7) Uani 1 1 d . . .
H15 H 0.3270 -0.0846 0.0933 0.029 Uiso 1 1 calc R . .
C10 C 0.28829(17) 0.01090(15) 0.08287(15) 0.0180(6) Uani 1 1 d . . .
C11 C 0.23797(17) 0.05533(15) 0.11474(14) 0.0161(6) Uani 1 1 d . . .
C12 C 0.17958(17) 0.16754(15) -0.01160(16) 0.0187(6) Uani 1 1 d . . .
C13 C 0.1814(2) 0.17273(17) -0.08467(17) 0.0260(7) Uani 1 1 d . . .
H16 H 0.1479 0.2038 -0.1071 0.031 Uiso 1 1 calc R . .
C14 C 0.2308(2) 0.13369(19) -0.12464(17) 0.0284(8) Uani 1 1 d . . .
H17 H 0.2309 0.1385 -0.1739 0.034 Uiso 1 1 calc R . .
C15 C 0.28012(19) 0.08769(17) -0.09373(16) 0.0238(7) Uani 1 1 d . . .
H18 H 0.3128 0.0606 -0.1219 0.029 Uiso 1 1 calc R . .
C16 C 0.28203(18) 0.08090(15) -0.02137(15) 0.0181(6) Uani 1 1 d . . .
C17 C 0.23227(17) 0.12210(15) 0.01573(15) 0.0169(6) Uani 1 1 d . . .
C18 C 0.33495(17) 0.03377(15) 0.01905(16) 0.0192(6) Uani 1 1 d . . .
C19 C 0.3621(2) -0.02439(17) -0.02569(18) 0.0270(7) Uani 1 1 d . . .
H19 H 0.3163 -0.0483 -0.0436 0.040 Uiso 1 1 calc R . .
H20 H 0.3941 -0.0545 0.0025 0.040 Uiso 1 1 calc R . .
H21 H 0.3934 -0.0077 -0.0648 0.040 Uiso 1 1 calc R . .
C20 C 0.40775(18) 0.07242(17) 0.04387(17) 0.0246(7) Uani 1 1 d . . .
H22 H 0.4380 0.0873 0.0034 0.037 Uiso 1 1 calc R . .
H23 H 0.4405 0.0435 0.0728 0.037 Uiso 1 1 calc R . .
H24 H 0.3911 0.1110 0.0712 0.037 Uiso 1 1 calc R . .
C21 C -0.1274(2) 0.2478(2) 0.2009(2) 0.0367(9) Uani 1 1 d . . .
H25 H -0.1485 0.2082 0.2239 0.055 Uiso 1 1 calc R . .
H26 H -0.1530 0.2536 0.1556 0.055 Uiso 1 1 calc R . .
H27 H -0.1375 0.2869 0.2300 0.055 Uiso 1 1 calc R . .
C22 C 0.0092(3) 0.2440(3) 0.2791(2) 0.0593(15) Uani 1 1 d . . .
H28 H -0.0109 0.2852 0.2995 0.089 Uiso 1 1 calc R . .
H29 H 0.0666 0.2439 0.2813 0.089 Uiso 1 1 calc R . .
H30 H -0.0113 0.2059 0.3052 0.089 Uiso 1 1 calc R . .
C23 C -0.0007(3) 0.3241(2) 0.1605(3) 0.0522(13) Uani 1 1 d . . .
H31 H -0.0238 0.3554 0.1938 0.078 Uiso 1 1 calc R . .
H32 H -0.0231 0.3318 0.1142 0.078 Uiso 1 1 calc R . .
H33 H 0.0562 0.3307 0.1588 0.078 Uiso 1 1 calc R . .
C24 C -0.0222(2) -0.0160(2) 0.1830(2) 0.0371(9) Uani 1 1 d . . .
H34 H 0.0336 -0.0134 0.1947 0.056 Uiso 1 1 calc R . .
H35 H -0.0284 -0.0369 0.1372 0.056 Uiso 1 1 calc R . .
H36 H -0.0496 -0.0425 0.2182 0.056 Uiso 1 1 calc R . .
C25 C -0.0923(2) 0.08208(19) 0.27164(18) 0.0309(8) Uani 1 1 d . . .
H37 H -0.1096 0.0402 0.2925 0.046 Uiso 1 1 calc R . .
H38 H -0.1351 0.1144 0.2734 0.046 Uiso 1 1 calc R . .
H39 H -0.0472 0.0992 0.2976 0.046 Uiso 1 1 calc R . .
C26 C -0.1616(2) 0.0418(2) 0.1523(2) 0.0438(10) Uani 1 1 d . . .
H40 H -0.1580 0.0214 0.1061 0.066 Uiso 1 1 calc R . .
H41 H -0.1963 0.0806 0.1501 0.066 Uiso 1 1 calc R . .
H42 H -0.1829 0.0095 0.1855 0.066 Uiso 1 1 calc R . .
C27 C -0.0379(3) 0.14383(19) -0.05743(19) 0.0350(9) Uani 1 1 d . . .
H43 H -0.0728 0.1606 -0.0939 0.053 Uiso 1 1 calc R . .
H44 H -0.0363 0.0952 -0.0594 0.053 Uiso 1 1 calc R . .
H45 H 0.0150 0.1615 -0.0647 0.053 Uiso 1 1 calc R . .
C28 C -0.1103(2) 0.25396(19) 0.0112(2) 0.0336(8) Uani 1 1 d . . .
H46 H -0.0673 0.2858 0.0169 0.050 Uiso 1 1 calc R . .
H47 H -0.1523 0.2645 0.0443 0.050 Uiso 1 1 calc R . .
H48 H -0.1307 0.2566 -0.0364 0.050 Uiso 1 1 calc R . .
C29 C -0.1694(2) 0.1292(2) 0.0197(3) 0.0456(11) Uani 1 1 d . . .
H49 H -0.1940 0.1423 -0.0244 0.068 Uiso 1 1 calc R . .
H50 H -0.2031 0.1424 0.0586 0.068 Uiso 1 1 calc R . .
H51 H -0.1620 0.0810 0.0204 0.068 Uiso 1 1 calc R . .

loop_
_atom_site_aniso_label
_atom_site_aniso_U_11
_atom_site_aniso_U_22
_atom_site_aniso_U_33
_atom_site_aniso_U_23
_atom_site_aniso_U_13
_atom_site_aniso_U_12
Ru1 0.00951(14) 0.01627(16) 0.01463(14) -0.00091(8) 0.00024(8) -0.00005(8)
Si1 0.0136(4) 0.0161(4) 0.0259(4) 0.0019(3) 0.0033(3) -0.0004(3)
Si2 0.0133(4) 0.0283(5) 0.0145(4) -0.0017(3) -0.0012(3) 0.0036(3)
P1 0.0167(4) 0.0252(5) 0.0312(5) -0.0106(4) 0.0021(3) 0.0016(3)
P2 0.0165(4) 0.0264(4) 0.0201(4) 0.0033(3) 0.0036(3) -0.0027(3)
P3 0.0167(4) 0.0240(4) 0.0242(4) 0.0057(3) -0.0060(3) -0.0011(3)
O1 0.0226(11) 0.0238(11) 0.0253(11) -0.0072(10) 0.0031(9) 0.0021(9)
O2 0.0168(10) 0.0200(10) 0.0176(10) -0.0023(8) 0.0006(8) 0.0025(8)
C1 0.0115(12) 0.0188(14) 0.0183(13) 0.0041(12) -0.0020(11) -0.0013(11)
C2 0.0262(17) 0.051(2) 0.0168(14) 0.0027(15) 0.0010(13) 0.0104(16)
C3 0.0233(17) 0.048(2) 0.0289(17) -0.0116(16) -0.0078(14) 0.0003(16)
C4 0.0287(18) 0.0223(17) 0.045(2) 0.0138(15) 0.0069(16) 0.0036(14)
C5 0.0215(16) 0.0222(16) 0.046(2) -0.0074(16) 0.0051(15) -0.0045(13)
C6 0.0143(13) 0.0289(16) 0.0167(13) 0.0004(12) -0.0034(11) 0.0041(12)
C7 0.0232(15) 0.0276(16) 0.0212(15) 0.0063(13) 0.0013(12) 0.0011(13)
C8 0.0280(17) 0.0205(15) 0.0297(16) 0.0082(13) -0.0024(14) 0.0026(13)
C9 0.0189(15) 0.0241(16) 0.0287(16) -0.0007(13) -0.0007(12) 0.0030(13)
C10 0.0133(13) 0.0216(14) 0.0191(14) -0.0012(12) -0.0021(11) -0.0005(11)
C11 0.0137(13) 0.0184(14) 0.0162(13) -0.0002(11) -0.0039(10) 0.0001(11)
C12 0.0159(14) 0.0182(14) 0.0221(15) 0.0038(12) 0.0027(11) -0.0028(12)
C13 0.0232(16) 0.0305(17) 0.0242(16) 0.0095(14) 0.0032(13) 0.0001(14)
C14 0.0261(18) 0.041(2) 0.0181(15) 0.0030(14) 0.0032(12) -0.0033(15)
C15 0.0191(15) 0.0320(17) 0.0202(15) -0.0028(13) 0.0056(12) -0.0043(13)
C16 0.0161(13) 0.0182(14) 0.0199(14) -0.0006(12) 0.0031(11) -0.0034(11)
C17 0.0151(13) 0.0166(14) 0.0191(13) 0.0012(11) 0.0026(11) -0.0039(11)
C18 0.0138(13) 0.0209(15) 0.0229(14) -0.0028(12) 0.0027(11) 0.0002(11)
C19 0.0264(16) 0.0256(17) 0.0290(16) -0.0073(14) 0.0070(14) 0.0015(14)
C20 0.0142(14) 0.0304(17) 0.0292(16) -0.0026(14) 0.0005(12) -0.0035(13)
C21 0.0209(17) 0.040(2) 0.049(2) -0.0069(18) 0.0087(15) 0.0067(16)
C22 0.055(3) 0.082(4) 0.041(2) -0.040(3) -0.015(2) 0.034(3)
C23 0.050(2) 0.021(2) 0.085(4) -0.024(2) 0.029(3) -0.0081(18)
C24 0.039(2) 0.031(2) 0.042(2) 0.0094(17) 0.0135(17) -0.0003(16)
C25 0.0256(17) 0.042(2) 0.0247(16) 0.0081(15) 0.0117(14) 0.0061(15)
C26 0.0285(19) 0.063(3) 0.040(2) 0.014(2) -0.0042(16) -0.0242(19)
C27 0.049(2) 0.035(2) 0.0207(17) 0.0025(14) -0.0091(16) 0.0039(17)
C28 0.0268(17) 0.0288(18) 0.045(2) 0.0066(16) -0.0074(16) 0.0068(15)
C29 0.0274(19) 0.049(2) 0.060(3) 0.021(2) -0.0218(19) -0.0141(18)

loop_
_geom_bond_atom_site_label_1
_geom_bond_atom_site_label_2
_geom_bond_distance
_geom_bond_site_symmetry_2
_geom_bond_publ_flag
Ru1 C1 1.865(3) . ?
Ru1 P3 2.3930(8) . ?
Ru1 P2 2.4004(8) . ?
Ru1 P1 2.4006(9) . ?
Ru1 Si1 2.5235(8) . ?
Ru1 Si2 2.5277(8) . ?
Si1 C5 1.901(4) . ?
Si1 C12 1.919(3) . ?
Si1 C4 1.923(3) . ?
Si2 C3 1.900(4) . ?
Si2 C2 1.921(3) . ?
Si2 C6 1.922(3) . ?
P1 C21 1.822(4) . ?
P1 C22 1.827(4) . ?
P1 C23 1.850(4) . ?
P2 C26 1.829(4) . ?
P2 C25 1.831(3) . ?
P2 C24 1.835(4) . ?
P3 C28 1.823(4) . ?
P3 C29 1.828(4) . ?
P3 C27 1.829(4) . ?
O1 C1 1.145(4) . ?
O2 C11 1.372(4) . ?
O2 C17 1.391(4) . ?
C6 C11 1.392(4) . ?
C6 C7 1.394(5) . ?
C7 C8 1.382(5) . ?
C8 C9 1.384(5) . ?
C9 C10 1.396(4) . ?
C10 C11 1.383(4) . ?
C10 C18 1.532(4) . ?
C12 C17 1.386(4) . ?
C12 C13 1.408(4) . ?
C13 C14 1.385(5) . ?
C14 C15 1.385(5) . ?
C15 C16 1.397(4) . ?
C16 C17 1.384(4) . ?
C16 C18 1.523(4) . ?
C18 C19 1.525(4) . ?
C18 C20 1.541(4) . ?
